data_2241779
loop_
_publ_author_name
'Akduran, Nurcan'
'Necefo\(glu, Hacali'
'Aydo\(gdu, \"Omer'
'H\"okelek, Tuncer'

_publ_section_title
;
 Crystal structure of
 <i>catena</i>-poly[[aquabis(4-cyanobenzoato-\k<i>O</i>)copper(II)]-\m-<i>N</i>,<i>N</i>-diethylnicotinamide-\k^2^<i>N</i>^1^:<i>O</i>]
;
_journal_coeditor_code GK2662
_journal_issue 8
_journal_name_full 'Acta Crystallographica Section E'
_journal_page_first 1183
_journal_page_last 1186
_journal_paper_doi 10.1107/S205698901601183X
_journal_volume 72
_journal_year 2016
_chemical_formula_iupac '[Cu (C8 H4 N O2)2 (C10 H14 N2 O) (H2 O)]'
_chemical_formula_moiety 'C26 H24 Cu N4 O6'
_chemical_formula_sum 'C26 H24 Cu N4 O6'
_chemical_formula_weight 552.04
_chemical_name_systematic
<i>catena</i>-Poly[[aquabis(4-cyanobenzoato-\k<i>O</i>)copper(II)]-\m-<i>N</i>,<i>N</i>-diethylnicotinamide-\k^2^<i>N</i>^1^:<i>O</i>]
_space_group_IT_number 14
_symmetry_cell_setting monoclinic
_symmetry_space_group_name_Hall '-P 2yn'
_symmetry_space_group_name_H-M 'P 1 21/n 1'
_atom_sites_solution_hydrogens geom
_atom_sites_solution_primary direct
_atom_sites_solution_secondary difmap
_audit_creation_method SHELXL-97
_cell_angle_alpha 90.00
_cell_angle_beta 101.725(3)
_cell_angle_gamma 90.00
_cell_formula_units_Z 4
_cell_length_a 14.6207(4)
_cell_length_b 8.0160(3)
_cell_length_c 22.2892(5)
_cell_measurement_reflns_used 9911
_cell_measurement_temperature 296(2)
_cell_measurement_theta_max 28.31
_cell_measurement_theta_min 2.71
_cell_volume 2557.78(13)
_computing_cell_refinement
;
<i>SAINT</i> (Bruker, 2012)
;
_computing_data_collection
;
<i>APEX2</i> (Bruker, 2012)
;
_computing_data_reduction
;
<i>SAINT</i> (Bruker, 2012)
;
_computing_molecular_graphics
;
<i>ORTEP-3 for Windows</i> (Farrugia, 2012)
;
_computing_publication_material
;
WinGX (Farrugia, 2012) and PLATON (Spek, 2009)
;
_computing_structure_refinement
;
<i>SHELXL97</i> (Sheldrick, 2008)
;
_computing_structure_solution
;
<i>SHELXS97</i> (Sheldrick, 2008)
;
_diffrn_ambient_temperature 296(2)
_diffrn_measured_fraction_theta_full 0.996
_diffrn_measured_fraction_theta_max 0.996
_diffrn_measurement_device_type 'Bruker SMART BREEZE CCD'
_diffrn_measurement_method '\f and \w scans'
_diffrn_radiation_monochromator graphite
_diffrn_radiation_source 'fine-focus sealed tube'
_diffrn_radiation_type MoK\a
_diffrn_radiation_wavelength 0.71073
_diffrn_reflns_av_R_equivalents 0.0436
_diffrn_reflns_av_sigmaI/netI 0.0385
_diffrn_reflns_limit_h_max 19
_diffrn_reflns_limit_h_min -19
_diffrn_reflns_limit_k_max 10
_diffrn_reflns_limit_k_min -10
_diffrn_reflns_limit_l_max 29
_diffrn_reflns_limit_l_min -29
_diffrn_reflns_number 42530
_diffrn_reflns_theta_full 28.40
_diffrn_reflns_theta_max 28.40
_diffrn_reflns_theta_min 1.53
_exptl_absorpt_coefficient_mu 0.902
_exptl_absorpt_correction_T_max 0.912
_exptl_absorpt_correction_T_min 0.671
_exptl_absorpt_correction_type multi-scan
_exptl_absorpt_process_details
;
(SADABS; Bruker, 2012)
;
_exptl_crystal_colour 'translucent dark blue'
_exptl_crystal_density_diffrn 1.434
_exptl_crystal_density_method 'not measured'
_exptl_crystal_description prism
_exptl_crystal_F_000 1140
_exptl_crystal_size_max 0.45
_exptl_crystal_size_mid 0.36
_exptl_crystal_size_min 0.11
_refine_diff_density_max 0.439
_refine_diff_density_min -0.466
_refine_ls_extinction_method none
_refine_ls_goodness_of_fit_ref 1.046
_refine_ls_hydrogen_treatment mixed
_refine_ls_matrix_type full
_refine_ls_number_parameters 362
_refine_ls_number_reflns 6403
_refine_ls_number_restraints 2
_refine_ls_restrained_S_all 1.047
_refine_ls_R_factor_all 0.0658
_refine_ls_R_factor_gt 0.0423
_refine_ls_shift/su_max 0.000
_refine_ls_shift/su_mean 0.000
_refine_ls_structure_factor_coef Fsqd
_refine_ls_weighting_details 'calc w=1/[\s^2^(Fo^2^)+(0.0489P)^2^+0.8094P] where P=(Fo^2^+2Fc^2^)/3'
_refine_ls_weighting_scheme calc
_refine_ls_wR_factor_gt 0.0943
_refine_ls_wR_factor_ref 0.1027
_reflns_number_gt 4871
_reflns_number_total 6403
_reflns_threshold_expression I>2sigma(I)
_cod_data_source_file gk2662sup1.cif
_cod_data_source_block I
_cod_original_sg_symbol_H-M 'P 21/n'
_cod_database_code 2241779

loop_
_symmetry_equiv_pos_as_xyz
'x, y, z'
'-x+1/2, y+1/2, -z+1/2'
'-x, -y, -z'
'x-1/2, -y-1/2, z-1/2'

loop_
_atom_site_type_symbol
_atom_site_label
_atom_site_fract_x
_atom_site_fract_y
_atom_site_fract_z
_atom_site_U_iso_or_equiv
_atom_site_adp_type
_atom_site_calc_flag
_atom_site_refinement_flags
_atom_site_occupancy
_atom_site_symmetry_multiplicity
Cu Cu1 0.090509(15) 0.08013(3) 0.097687(11) 0.03134(9) Uani d . 1 1
O O1 0.16527(10) 0.1123(2) -0.01029(8) 0.0518(4) Uani d . 1 1
O O2 0.20187(9) -0.02498(18) 0.07812(7) 0.0381(3) Uani d . 1 1
O O3 -0.07154(12) 0.2958(2) 0.02356(8) 0.0556(4) Uani d . 1 1
O O4 -0.01992(9) 0.18571(19) 0.11618(7) 0.0444(4) Uani d . 1 1
O O5 0.37494(11) 0.45382(19) 0.30110(7) 0.0472(4) Uani d . 1 1
O O6 0.01725(10) -0.10957(19) 0.05986(7) 0.0365(3) Uani d D 1 1
H H61 0.0397(17) -0.162(3) 0.0354(11) 0.063(9) Uiso d D 1 1
H H62 -0.0380(12) -0.108(3) 0.0510(12) 0.060(8) Uiso d D 1 1
N N1 0.5925(2) -0.3371(4) -0.06545(14) 0.0950(10) Uani d . 1 1
N N2A -0.4017(6) 0.7313(12) 0.1822(4) 0.109(3) Uani d P 0.50 1
N N2B -0.4394(6) 0.6248(14) 0.1870(5) 0.116(3) Uani d P 0.50 1
N N3 0.16793(10) 0.2791(2) 0.12940(7) 0.0314(4) Uani d . 1 1
N N4 0.43627(11) 0.2351(2) 0.25951(7) 0.0358(4) Uani d . 1 1
C C1 0.21593(13) 0.0157(3) 0.02560(10) 0.0376(5) Uani d . 1 1
C C2 0.29915(14) -0.0606(3) 0.00607(10) 0.0374(5) Uani d . 1 1
C C3 0.35893(15) -0.1668(3) 0.04427(11) 0.0451(5) Uani d . 1 1
H H3 0.3480 -0.1906 0.0830 0.054 Uiso calc R 1 1
C C4 0.43431(16) -0.2378(3) 0.02588(12) 0.0532(6) Uani d . 1 1
H H4 0.4739 -0.3092 0.0520 0.064 Uiso calc R 1 1
C C5 0.45085(16) -0.2027(3) -0.03156(12) 0.0506(6) Uani d . 1 1
C C6 0.39130(18) -0.0968(3) -0.07040(12) 0.0572(7) Uani d . 1 1
H H6 0.4022 -0.0733 -0.1092 0.069 Uiso calc R 1 1
C C7 0.31624(16) -0.0267(3) -0.05161(11) 0.0501(6) Uani d . 1 1
H H7 0.2765 0.0443 -0.0778 0.060 Uiso calc R 1 1
C C8 0.5301(2) -0.2783(4) -0.05100(13) 0.0676(8) Uani d . 1 1
C C9 -0.07600(14) 0.2734(3) 0.07759(11) 0.0385(5) Uani d . 1 1
C C10 -0.15334(13) 0.3569(3) 0.10182(10) 0.0371(5) Uani d . 1 1
C C11 -0.16399(15) 0.3308(3) 0.16119(11) 0.0476(6) Uani d . 1 1
H H11 -0.1239 0.2585 0.1866 0.057 Uiso calc R 1 1
C C12 -0.23369(18) 0.4116(4) 0.18294(13) 0.0642(8) Uani d . 1 1
H H12 -0.2405 0.3949 0.2231 0.077 Uiso calc R 1 1
C C13 -0.29347(19) 0.5176(4) 0.14476(13) 0.0706(9) Uani d . 1 1
C C14 -0.2838(2) 0.5436(4) 0.08554(13) 0.0692(9) Uani d . 1 1
H H14 -0.3245 0.6149 0.0600 0.083 Uiso calc R 1 1
C C15 -0.21392(17) 0.4638(3) 0.06426(11) 0.0521(6) Uani d . 1 1
H H15 -0.2070 0.4817 0.0242 0.062 Uiso calc R 1 1
C C16A -0.3521(8) 0.6441(15) 0.1651(6) 0.073(3) Uani d P 0.50 1
C C16B -0.3782(8) 0.5688(14) 0.1706(6) 0.081(3) Uani d P 0.50 1
C C17 0.15321(14) 0.4322(3) 0.10551(10) 0.0382(5) Uani d . 1 1
H H17 0.1037 0.4486 0.0725 0.046 Uiso calc R 1 1
C C18 0.20800(16) 0.5653(3) 0.12768(11) 0.0440(5) Uani d . 1 1
H H18 0.1959 0.6703 0.1101 0.053 Uiso calc R 1 1
C C19 0.28183(15) 0.5417(3) 0.17672(11) 0.0401(5) Uani d . 1 1
H H19 0.3193 0.6312 0.1930 0.048 Uiso calc R 1 1
C C20 0.29939(13) 0.3835(2) 0.20134(9) 0.0297(4) Uani d . 1 1
C C21 0.24061(12) 0.2563(2) 0.17641(9) 0.0308(4) Uani d . 1 1
H H21 0.2516 0.1497 0.1928 0.037 Uiso calc R 1 1
C C22 0.37445(13) 0.3587(3) 0.25778(9) 0.0316(4) Uani d . 1 1
C C23 0.50883(16) 0.2147(3) 0.31541(11) 0.0538(6) Uani d . 1 1
H H23A 0.5285 0.0990 0.3190 0.065 Uiso calc R 1 1
H H23B 0.4825 0.2417 0.3508 0.065 Uiso calc R 1 1
C C24 0.59187(19) 0.3226(5) 0.31558(17) 0.0892(11) Uani d . 1 1
H H24A 0.6363 0.3072 0.3533 0.134 Uiso calc R 1 1
H H24B 0.5727 0.4373 0.3118 0.134 Uiso calc R 1 1
H H24C 0.6201 0.2927 0.2818 0.134 Uiso calc R 1 1
C C25 0.44567(16) 0.1255(3) 0.20873(11) 0.0484(6) Uani d . 1 1
H H25A 0.5103 0.1255 0.2042 0.058 Uiso calc R 1 1
H H25B 0.4079 0.1690 0.1711 0.058 Uiso calc R 1 1
C C26 0.4156(2) -0.0535(3) 0.21815(15) 0.0693(8) Uani d . 1 1
H H26A 0.4343 -0.1249 0.1882 0.104 Uiso calc R 1 1
H H26B 0.3490 -0.0578 0.2137 0.104 Uiso calc R 1 1
H H26C 0.4447 -0.0905 0.2585 0.104 Uiso calc R 1 1

loop_
_atom_site_aniso_label
_atom_site_aniso_U_11
_atom_site_aniso_U_22
_atom_site_aniso_U_33
_atom_site_aniso_U_12
_atom_site_aniso_U_13
_atom_site_aniso_U_23
Cu1 0.02943(12) 0.03170(15) 0.03000(15) 0.00186(9) -0.00075(9) -0.00126(10)
O1 0.0366(8) 0.0593(11) 0.0556(11) 0.0051(7) 0.0006(7) 0.0137(8)
O2 0.0365(7) 0.0379(8) 0.0394(9) 0.0017(6) 0.0066(6) -0.0021(7)
O3 0.0702(11) 0.0561(11) 0.0428(10) 0.0174(9) 0.0170(8) -0.0003(8)
O4 0.0369(7) 0.0483(9) 0.0470(9) 0.0091(7) 0.0059(6) -0.0029(8)
O5 0.0543(9) 0.0412(9) 0.0399(9) 0.0110(7) -0.0054(7) -0.0162(7)
O6 0.0322(7) 0.0422(9) 0.0322(9) -0.0014(6) -0.0004(6) -0.0043(7)
N1 0.103(2) 0.105(2) 0.091(2) 0.0460(19) 0.0533(17) 0.0233(18)
N2A 0.093(6) 0.148(9) 0.090(5) 0.064(6) 0.032(4) -0.015(6)
N2B 0.099(7) 0.158(9) 0.098(6) 0.068(6) 0.036(5) -0.006(7)
N3 0.0340(8) 0.0276(9) 0.0306(9) 0.0021(6) 0.0018(6) 0.0009(7)
N4 0.0389(8) 0.0356(10) 0.0299(9) 0.0041(7) 0.0001(7) -0.0068(8)
C1 0.0310(9) 0.0347(11) 0.0432(13) -0.0045(8) -0.0015(8) -0.0038(10)
C2 0.0353(10) 0.0383(12) 0.0367(12) -0.0047(8) 0.0030(8) -0.0025(9)
C3 0.0458(11) 0.0527(14) 0.0372(13) 0.0051(10) 0.0095(9) 0.0072(11)
C4 0.0512(12) 0.0591(16) 0.0498(15) 0.0164(12) 0.0118(11) 0.0128(13)
C5 0.0551(13) 0.0514(15) 0.0488(15) 0.0079(11) 0.0189(11) 0.0030(12)
C6 0.0656(15) 0.0691(18) 0.0408(15) 0.0088(13) 0.0203(12) 0.0098(13)
C7 0.0529(13) 0.0542(15) 0.0424(14) 0.0090(11) 0.0078(10) 0.0116(12)
C8 0.0784(18) 0.070(2) 0.0616(18) 0.0225(15) 0.0322(15) 0.0129(15)
C9 0.0379(10) 0.0317(11) 0.0443(14) -0.0021(9) 0.0044(9) -0.0083(10)
C10 0.0354(10) 0.0354(11) 0.0379(13) 0.0013(8) 0.0011(8) -0.0082(10)
C11 0.0433(11) 0.0529(15) 0.0442(14) 0.0105(10) 0.0030(9) 0.0005(12)
C12 0.0574(15) 0.094(2) 0.0420(15) 0.0211(14) 0.0116(11) -0.0047(14)
C13 0.0578(15) 0.098(2) 0.0520(18) 0.0357(16) 0.0013(12) -0.0187(16)
C14 0.0707(17) 0.075(2) 0.0542(18) 0.0394(15) -0.0058(13) -0.0091(15)
C15 0.0583(14) 0.0550(15) 0.0394(14) 0.0155(12) 0.0017(10) -0.0026(12)
C16A 0.063(5) 0.107(9) 0.051(4) 0.027(5) 0.015(4) -0.001(6)
C16B 0.070(7) 0.099(9) 0.075(6) 0.045(5) 0.018(5) -0.006(6)
C17 0.0398(10) 0.0375(12) 0.0346(12) 0.0057(9) 0.0011(8) 0.0067(9)
C18 0.0517(12) 0.0284(11) 0.0502(15) 0.0034(9) 0.0063(10) 0.0109(10)
C19 0.0459(11) 0.0265(11) 0.0460(13) -0.0051(9) 0.0052(9) 0.0006(9)
C20 0.0341(9) 0.0281(10) 0.0271(10) -0.0003(8) 0.0067(7) -0.0008(8)
C21 0.0342(9) 0.0256(10) 0.0311(11) 0.0018(8) 0.0028(7) 0.0029(8)
C22 0.0350(9) 0.0281(10) 0.0305(11) -0.0035(8) 0.0038(8) -0.0024(9)
C23 0.0525(13) 0.0561(16) 0.0438(14) 0.0200(11) -0.0113(10) -0.0138(12)
C24 0.0473(15) 0.101(3) 0.108(3) -0.0012(16) -0.0109(15) -0.035(2)
C25 0.0451(12) 0.0628(16) 0.0362(13) 0.0142(11) 0.0057(9) -0.0108(11)
C26 0.0722(18) 0.0439(16) 0.083(2) 0.0149(13) -0.0048(15) -0.0242(14)

loop_
_atom_type_symbol
_atom_type_description
_atom_type_scat_dispersion_real
_atom_type_scat_dispersion_imag
_atom_type_scat_source
C C 0.0030 0.0020 'International Tables Vol C Tables 4.2.6.8 and 6.1.1.4'
H H 0.0000 0.0000 'International Tables Vol C Tables 4.2.6.8 and 6.1.1.4'
Cu Cu 0.3200 1.2650 'International Tables Vol C Tables 4.2.6.8 and 6.1.1.4'
N N 0.0060 0.0030 'International Tables Vol C Tables 4.2.6.8 and 6.1.1.4'
O O 0.0110 0.0060 'International Tables Vol C Tables 4.2.6.8 and 6.1.1.4'

loop_
_geom_angle_atom_site_label_1
_geom_angle_atom_site_label_2
_geom_angle_atom_site_label_3
_geom_angle_site_symmetry_3
_geom_angle
_geom_angle_publ_flag
O1 Cu1 O2 . 51.12(6) ?
O2 Cu1 O5 2_545 90.12(6) yes
O2 Cu1 N3 . 89.16(6) yes
O4 Cu1 O2 . 179.33(7) ?
O4 Cu1 O5 2_545 90.54(6) yes
O4 Cu1 O6 . 91.40(7) yes
O4 Cu1 N3 . 90.73(6) yes
O6 Cu1 O2 . 88.67(6) yes
O6 Cu1 O5 2_545 93.94(6) yes
O6 Cu1 N3 . 175.09(7) yes
N3 Cu1 O5 2_545 90.47(6) yes
C1 O2 Cu1 . 113.07(13) ?
C9 O4 Cu1 . 123.16(14) ?
C22 O5 Cu1 2 162.66(14) ?
Cu1 O6 H61 . 116(2) ?
Cu1 O6 H62 . 123(2) ?
H61 O6 H62 . 112(3) ?
N2B N2A C16A . 85.2(11) ?
N2B N2A C16B . 53.1(8) ?
N2A N2B C16A . 50.1(8) ?
N2A N2B C16B . 79.6(10) ?
C17 N3 Cu1 . 123.86(13) ?
C17 N3 C21 . 118.21(17) ?
C21 N3 Cu1 . 117.90(13) ?
C22 N4 C23 . 118.27(17) ?
C22 N4 C25 . 126.36(17) ?
C25 N4 C23 . 115.08(17) ?
O1 C1 O2 . 124.4(2) ?
O1 C1 C2 . 118.6(2) ?
O2 C1 C2 . 117.02(18) ?
C3 C2 C7 . 118.8(2) ?
C3 C2 C1 . 121.3(2) ?
C7 C2 C1 . 119.89(19) ?
C2 C3 H3 . 119.5 ?
C4 C3 C2 . 121.1(2) ?
C4 C3 H3 . 119.5 ?
C3 C4 C5 . 119.6(2) ?
C3 C4 H4 . 120.2 ?
C5 C4 H4 . 120.2 ?
C4 C5 C6 . 119.9(2) ?
C4 C5 C8 . 119.6(2) ?
C6 C5 C8 . 120.5(2) ?
C5 C6 H6 . 120.0 ?
C7 C6 C5 . 120.0(2) ?
C7 C6 H6 . 120.0 ?
C2 C7 H7 . 119.7 ?
C6 C7 C2 . 120.6(2) ?
C6 C7 H7 . 119.7 ?
N1 C8 C5 . 179.2(4) ?
O3 C9 O4 . 125.9(2) ?
O3 C9 C10 . 118.58(19) ?
O4 C9 C10 . 115.5(2) ?
C11 C10 C9 . 121.09(19) ?
C11 C10 C15 . 119.4(2) ?
C15 C10 C9 . 119.5(2) ?
C10 C11 H11 . 119.9 ?
C12 C11 C10 . 120.2(2) ?
C12 C11 H11 . 119.9 ?
C11 C12 C13 . 119.6(2) ?
C11 C12 H12 . 120.2 ?
C13 C12 H12 . 120.2 ?
C12 C13 C16A . 125.1(5) ?
C12 C13 C16B . 113.2(5) ?
C14 C13 C12 . 120.7(2) ?
C14 C13 C16A . 112.0(5) ?
C14 C13 C16B . 124.9(6) ?
C13 C14 H14 . 120.3 ?
C15 C14 C13 . 119.5(2) ?
C15 C14 H14 . 120.3 ?
C10 C15 H15 . 119.7 ?
C14 C15 C10 . 120.7(2) ?
C14 C15 H15 . 119.7 ?
N2A C16A C13 . 174.3(11) ?
C13 C16A N2B . 129.6(10) ?
C16B C16A N2A . 93.5(18) ?
C16B C16A N2B . 48.9(14) ?
C16B C16A C13 . 80.8(18) ?
N2A C16B C13 . 125.1(9) ?
N2B C16B N2A . 47.3(7) ?
N2B C16B C13 . 171.9(12) ?
C16A C16B N2A . 54.4(16) ?
C16A C16B N2B . 102(2) ?
C16A C16B C13 . 70.7(16) ?
N3 C17 C18 . 122.52(19) ?
N3 C17 H17 . 118.7 ?
C18 C17 H17 . 118.7 ?
C17 C18 C19 . 119.05(19) ?
C17 C18 H18 . 120.5 ?
C19 C18 H18 . 120.5 ?
C18 C19 C20 . 119.32(19) ?
C18 C19 H19 . 120.3 ?
C20 C19 H19 . 120.3 ?
C19 C20 C22 . 119.78(18) ?
C21 C20 C19 . 117.93(18) ?
C21 C20 C22 . 121.97(17) ?
N3 C21 C20 . 122.95(18) ?
N3 C21 H21 . 118.5 ?
C20 C21 H21 . 118.5 ?
O5 C22 N4 . 122.77(18) ?
O5 C22 C20 . 117.50(17) ?
N4 C22 C20 . 119.73(17) ?
N4 C23 C24 . 112.6(2) ?
N4 C23 H23A . 109.1 ?
N4 C23 H23B . 109.1 ?
C24 C23 H23A . 109.1 ?
C24 C23 H23B . 109.1 ?
H23A C23 H23B . 107.8 ?
C23 C24 H24A . 109.5 ?
C23 C24 H24B . 109.5 ?
C23 C24 H24C . 109.5 ?
H24A C24 H24B . 109.5 ?
H24A C24 H24C . 109.5 ?
H24B C24 H24C . 109.5 ?
N4 C25 C26 . 112.5(2) ?
N4 C25 H25A . 109.1 ?
N4 C25 H25B . 109.1 ?
C26 C25 H25A . 109.1 ?
C26 C25 H25B . 109.1 ?
H25A C25 H25B . 107.8 ?
C25 C26 H26A . 109.5 ?
C25 C26 H26B . 109.5 ?
C25 C26 H26C . 109.5 ?
H26A C26 H26B . 109.5 ?
H26A C26 H26C . 109.5 ?
H26B C26 H26C . 109.5 ?

loop_
_geom_bond_atom_site_label_1
_geom_bond_atom_site_label_2
_geom_bond_site_symmetry_2
_geom_bond_distance
_geom_bond_publ_flag
Cu1 O1 . 2.8500(15) yes
Cu1 O2 . 1.9595(14) yes
Cu1 O4 . 1.9400(14) yes
Cu1 O5 2_545 2.4303(15) yes
Cu1 N3 . 1.9999(16) yes
O1 C1 . 1.244(3) ?
O2 C1 . 1.272(3) ?
O3 C9 . 1.232(3) ?
O4 C9 . 1.273(3) ?
O5 Cu1 2 2.4303(15) ?
O5 C22 . 1.229(2) ?
O6 Cu1 . 1.9503(15) yes
O6 H61 . 0.810(17) ?
O6 H62 . 0.791(17) ?
N2A N2B . 1.034(11) ?
N3 C17 . 1.338(2) ?
N3 C21 . 1.345(2) ?
N4 C22 . 1.336(2) ?
N4 C23 . 1.472(3) ?
N4 C25 . 1.461(3) ?
C1 C2 . 1.503(3) ?
C2 C3 . 1.383(3) ?
C2 C7 . 1.386(3) ?
C3 H3 . 0.9300 ?
C4 C3 . 1.375(3) ?
C4 C5 . 1.379(3) ?
C4 H4 . 0.9300 ?
C5 C6 . 1.387(3) ?
C5 C8 . 1.449(3) ?
C6 H6 . 0.9300 ?
C7 C6 . 1.372(3) ?
C7 H7 . 0.9300 ?
C8 N1 . 1.130(3) ?
C9 C10 . 1.506(3) ?
C10 C11 . 1.379(3) ?
C10 C15 . 1.385(3) ?
C11 C12 . 1.376(3) ?
C11 H11 . 0.9300 ?
C12 H12 . 0.9300 ?
C13 C14 . 1.372(4) ?
C13 C12 . 1.381(4) ?
C14 C15 . 1.370(4) ?
C14 H14 . 0.9300 ?
C15 H15 . 0.9300 ?
C16A N2A . 1.128(14) ?
C16A N2B . 1.464(13) ?
C16A C13 . 1.458(13) ?
C16A C16B . 0.737(13) ?
C16B N2A . 1.385(15) ?
C16B N2B . 1.126(13) ?
C16B C13 . 1.525(11) ?
C17 C18 . 1.365(3) ?
C17 H17 . 0.9300 ?
C18 C19 . 1.384(3) ?
C18 H18 . 0.9300 ?
C19 H19 . 0.9300 ?
C20 C19 . 1.385(3) ?
C21 C20 . 1.376(3) ?
C21 H21 . 0.9300 ?
C22 C20 . 1.505(3) ?
C23 C24 . 1.490(4) ?
C23 H23A . 0.9700 ?
C23 H23B . 0.9700 ?
C24 H24A . 0.9600 ?
C24 H24B . 0.9600 ?
C24 H24C . 0.9600 ?
C25 C26 . 1.528(4) ?
C25 H25A . 0.9700 ?
C25 H25B . 0.9700 ?
C26 H26A . 0.9600 ?
C26 H26B . 0.9600 ?
C26 H26C . 0.9600 ?

loop_
_geom_hbond_atom_site_label_D
_geom_hbond_atom_site_label_H
_geom_hbond_atom_site_label_A
_geom_hbond_site_symmetry_A
_geom_hbond_distance_DH
_geom_hbond_distance_HA
_geom_hbond_distance_DA
_geom_hbond_angle_DHA
_geom_hbond_publ_flag
O6 H61 O3 3_555 0.81(2) 1.83(2) 2.630(2) 171(3) yes
O6 H62 O1 3_555 0.792(19) 1.90(2) 2.673(2) 166(3) yes
C18 H18 O2 1_565 0.9300 2.5500 3.460(3) 166.00 yes
C21 H21 O5 2_545 0.9300 2.4500 3.054(3) 123.00 yes
C23 H23B O6 2_555 0.9700 2.3200 3.208(3) 152.00 yes

loop_
_geom_torsion_atom_site_label_1
_geom_torsion_atom_site_label_2
_geom_torsion_atom_site_label_3
_geom_torsion_atom_site_label_4
_geom_torsion_site_symmetry_1
_geom_torsion
O5 Cu1 O2 C1 2_545 -176.78(14)
O6 Cu1 O2 C1 . 89.28(14)
N3 Cu1 O2 C1 . -86.32(14)
O5 Cu1 O4 C9 2_545 -177.31(16)
O6 Cu1 O4 C9 . -83.35(16)
N3 Cu1 O4 C9 . 92.22(16)
O2 Cu1 N3 C17 . 117.84(16)
O2 Cu1 N3 C21 . -60.21(14)
O4 Cu1 N3 C17 . -61.50(16)
O4 Cu1 N3 C21 . 120.45(14)
O5 Cu1 N3 C17 2_545 -152.04(16)
O5 Cu1 N3 C21 2_545 29.90(14)
Cu1 O2 C1 O1 . 0.2(3)
Cu1 O2 C1 C2 . -179.20(13)
Cu1 O4 C9 O3 . 4.2(3)
Cu1 O4 C9 C10 . -175.13(13)
Cu1 O5 C22 N4 2 -10.6(6)
Cu1 O5 C22 C20 2 168.3(4)
C16A N2A N2B C16B . 2.2(15)
C16B N2A N2B C16A . -2.2(15)
Cu1 N3 C17 C18 . -179.16(17)
C21 N3 C17 C18 . -1.1(3)
Cu1 N3 C21 C20 . 179.03(14)
C17 N3 C21 C20 . 0.9(3)
C23 N4 C22 O5 . -1.1(3)
C23 N4 C22 C20 . 179.90(19)
C25 N4 C22 O5 . -174.6(2)
C25 N4 C22 C20 . 6.5(3)
C22 N4 C23 C24 . -85.3(3)
C25 N4 C23 C24 . 88.8(3)
C22 N4 C25 C26 . -110.6(2)
C23 N4 C25 C26 . 75.8(3)
O1 C1 C2 C3 . 179.0(2)
O1 C1 C2 C7 . -2.0(3)
O2 C1 C2 C3 . -1.6(3)
O2 C1 C2 C7 . 177.4(2)
C1 C2 C3 C4 . 179.2(2)
C7 C2 C3 C4 . 0.2(4)
C1 C2 C7 C6 . -179.3(2)
C3 C2 C7 C6 . -0.2(4)
C5 C4 C3 C2 . 0.1(4)
C3 C4 C5 C6 . -0.3(4)
C3 C4 C5 C8 . -179.7(3)
C4 C5 C6 C7 . 0.2(4)
C8 C5 C6 C7 . 179.7(3)
C2 C7 C6 C5 . 0.0(4)
O3 C9 C10 C11 . 177.3(2)
O3 C9 C10 C15 . -3.7(3)
O4 C9 C10 C11 . -3.3(3)
O4 C9 C10 C15 . 175.6(2)
C9 C10 C11 C12 . 178.4(2)
C15 C10 C11 C12 . -0.5(4)
C11 C10 C15 C14 . 0.1(4)
C9 C10 C15 C14 . -178.9(2)
C10 C11 C12 C13 . 0.6(4)
C14 C13 C12 C11 . -0.2(5)
C16A C13 C12 C11 . -162.1(6)
C16B C13 C12 C11 . 168.1(6)
C12 C13 C14 C15 . -0.2(5)
C16A C13 C14 C15 . 163.8(5)
C16B C13 C14 C15 . -167.1(6)
C13 C14 C15 C10 . 0.3(5)
N2B C16A N2A C16B . 3(2)
C16B C16A N2A N2B . -3(2)
N2A C16A N2B C16B . -176(3)
C13 C16A N2B N2A . 179.0(17)
C13 C16A N2B C16B . 3.5(15)
C16B C16A N2B N2A . 176(3)
N2B C16A C13 C12 . -76.1(13)
N2B C16A C13 C14 . 120.7(11)
N2B C16A C13 C16B . -2.6(11)
C16B C16A C13 C12 . -73(2)
C16B C16A C13 C14 . 123.4(18)
N2A C16A C16B N2B . 3(2)
N2A C16A C16B C13 . -179.5(11)
N2B C16A C16B N2A . -3(2)
N2B C16A C16B C13 . 177.3(12)
C13 C16A C16B N2A . 179.5(11)
C13 C16A C16B N2B . -177.3(12)
N2B C16B N2A C16A . -176(3)
C13 C16B N2A C16A . 0.5(13)
C13 C16B N2A N2B . 176.3(17)
C16A C16B N2A N2B . 176(3)
N2A C16B N2B C16A . 3(2)
C16A C16B N2B N2A . -3(2)
N2A C16B C13 C12 . 121.0(11)
N2A C16B C13 C14 . -71.3(14)
N2A C16B C13 C16A . -0.4(11)
C16A C16B C13 C12 . 121.4(18)
C16A C16B C13 C14 . -71(2)
N3 C17 C18 C19 . 0.1(3)
C17 C18 C19 C20 . 1.2(3)
C21 C20 C19 C18 . -1.4(3)
C22 C20 C19 C18 . -175.1(2)
N3 C21 C20 C19 . 0.4(3)
N3 C21 C20 C22 . 173.90(17)
O5 C22 C20 C19 . 48.0(3)
O5 C22 C20 C21 . -125.4(2)
N4 C22 C20 C19 . -133.0(2)
N4 C22 C20 C21 . 53.6(3)

_cod_database_fobs_code 2241779
